data_7234110
loop_
_publ_author_name
'Mingdi Yang'
'Yan Zhang'
'Weiju Zhu'
'Huizhen Wang'
'Jing Huang'
'Longhuai Cheng'
'Hongping Zhou'
'Jieying Wu'
'Yupeng Tian'

_publ_section_title
;
 Difunctional chemosensor for Cu(ii) and Zn(ii) based on Schiff base
 modified anthryl derivative with aggregation-induced emission enhancement
 and piezochromic characteristics
;
_journal_name_full 'Journal of Materials Chemistry C'
_journal_page_first 1994
_journal_page_last 2002
_journal_paper_doi 10.1039/C4TC02616K
_journal_volume 3
_journal_year 2015
_chemical_formula_sum 'C33.75 H33 N3 O'
_chemical_formula_weight 496.63
_space_group_IT_number 14
_space_group_name_Hall '-P 2yn'
_space_group_name_H-M_alt 'P 1 21/n 1'
_atom_sites_solution_hydrogens geom
_atom_sites_solution_primary direct
_atom_sites_solution_secondary difmap
_cell_angle_alpha 90.000(5)
_cell_angle_beta 94.205(5)
_cell_angle_gamma 90.000(5)
_cell_formula_units_Z 4
_cell_length_a 11.001(5)
_cell_length_b 12.498(5)
_cell_length_c 19.746(5)
_cell_measurement_temperature 298(2)
_cell_volume 2707.6(18)
_computing_structure_refinement 'SHELXL-97 (Sheldrick, 1997)'
_computing_structure_solution 'SHELXS-97 (Sheldrick, 1990)'
_diffrn_ambient_temperature 298(2)
_diffrn_measured_fraction_theta_full 0.999
_diffrn_measured_fraction_theta_max 0.999
_diffrn_radiation_monochromator graphite
_diffrn_radiation_source 'fine-focus sealed tube'
_diffrn_radiation_type MoK\a
_diffrn_radiation_wavelength 0.71069
_diffrn_reflns_av_R_equivalents 0.0348
_diffrn_reflns_av_sigmaI/netI 0.0336
_diffrn_reflns_limit_h_max 13
_diffrn_reflns_limit_h_min -12
_diffrn_reflns_limit_k_max 14
_diffrn_reflns_limit_k_min -14
_diffrn_reflns_limit_l_max 23
_diffrn_reflns_limit_l_min -23
_diffrn_reflns_number 18909
_diffrn_reflns_theta_full 25.00
_diffrn_reflns_theta_max 25.00
_diffrn_reflns_theta_min 1.93
_exptl_absorpt_coefficient_mu 0.074
_exptl_absorpt_correction_T_max 0.9854
_exptl_absorpt_correction_T_min 0.9782
_exptl_crystal_density_diffrn 1.218
_exptl_crystal_density_method 'not measured'
_exptl_crystal_F_000 1058
_exptl_crystal_size_max 0.30
_exptl_crystal_size_mid 0.20
_exptl_crystal_size_min 0.20
_refine_diff_density_max 0.290
_refine_diff_density_min -0.629
_refine_diff_density_rms 0.051
_refine_ls_extinction_method none
_refine_ls_goodness_of_fit_ref 1.540
_refine_ls_hydrogen_treatment mixed
_refine_ls_matrix_type full
_refine_ls_number_parameters 356
_refine_ls_number_reflns 4753
_refine_ls_number_restraints 1171
_refine_ls_restrained_S_all 1.674
_refine_ls_R_factor_all 0.1153
_refine_ls_R_factor_gt 0.0739
_refine_ls_shift/su_max 0.002
_refine_ls_shift/su_mean 0.000
_refine_ls_structure_factor_coef Fsqd
_refine_ls_weighting_details 'calc w=1/[\s^2^(Fo^2^)+(0.1000P)^2^+0.0000P] where P=(Fo^2^+2Fc^2^)/3'
_refine_ls_weighting_scheme calc
_refine_ls_wR_factor_gt 0.2227
_refine_ls_wR_factor_ref 0.2542
_reflns_number_gt 2960
_reflns_number_total 4753
_reflns_threshold_expression >2sigma(I)
_cod_data_source_file c4tc02616k4.cif
_cod_data_source_block 1
_cod_database_code 7234110

loop_
_symmetry_equiv_pos_as_xyz
'x, y, z'
'-x+1/2, y+1/2, -z+1/2'
'-x, -y, -z'
'x-1/2, -y-1/2, z-1/2'

loop_
_atom_site_label
_atom_site_type_symbol
_atom_site_fract_x
_atom_site_fract_y
_atom_site_fract_z
_atom_site_U_iso_or_equiv
_atom_site_adp_type
_atom_site_occupancy
_atom_site_symmetry_multiplicity
_atom_site_calc_flag
_atom_site_refinement_flags
_atom_site_disorder_assembly
_atom_site_disorder_group
N1 N 0.7319(3) 1.0929(2) 0.87572(13) 0.0529(8) Uani 1 1 d . . .
C24 C 0.8874(3) 1.1712(3) 0.95079(16) 0.0512(8) Uani 1 1 d U . .
C17 C 0.5691(3) 0.8297(3) 0.76889(16) 0.0507(8) Uani 1 1 d U . .
C20 C 0.6822(3) 1.0048(3) 0.83774(15) 0.0478(8) Uani 1 1 d U . .
C18 C 0.5027(3) 0.9029(3) 0.80346(16) 0.0514(8) Uani 1 1 d U . .
H18 H 0.4189 0.8936 0.8043 0.062 Uiso 1 1 calc R . .
C19 C 0.5571(3) 0.9892(3) 0.83678(16) 0.0518(8) Uani 1 1 d U . .
H19 H 0.5095 1.0377 0.8589 0.062 Uiso 1 1 calc R . .
C27 C 0.9749(3) 1.3285(3) 1.04649(18) 0.0603(9) Uani 1 1 d U . .
C14 C 0.3591(3) 0.6033(3) 0.69434(18) 0.0572(8) Uani 1 1 d U . .
O1 O 0.7104(3) 1.2806(2) 0.92841(15) 0.0866(10) Uani 1 1 d . . .
H1 H 0.6937 1.2292 0.9036 0.130 Uiso 1 1 calc R . .
C7 C 0.3970(3) 0.5026(3) 0.71943(19) 0.0590(9) Uani 1 1 d U . .
C22 C 0.6936(3) 0.8494(3) 0.76761(18) 0.0622(9) Uani 1 1 d U . .
H22 H 0.7401 0.8035 0.7429 0.075 Uiso 1 1 calc R . .
C16 C 0.5153(3) 0.7353(3) 0.73418(17) 0.0574(8) Uani 1 1 d U . .
H16 H 0.5695 0.6922 0.7126 0.069 Uiso 1 1 calc R . .
N2 N 1.0154(3) 1.4033(3) 1.09330(16) 0.0735(10) Uani 1 1 d . . .
C6 C 0.2810(3) 0.6120(3) 0.63419(18) 0.0596(9) Uani 1 1 d U . .
C1 C 0.2486(3) 0.5164(3) 0.5958(2) 0.0625(9) Uani 1 1 d U . .
C21 C 0.7502(3) 0.9337(3) 0.80129(17) 0.0594(9) Uani 1 1 d U . .
H21 H 0.8337 0.9435 0.7998 0.071 Uiso 1 1 calc R . .
C29 C 1.0008(3) 1.1613(3) 0.98784(18) 0.0606(9) Uani 1 1 d U . .
H29 H 1.0484 1.1015 0.9805 0.073 Uiso 1 1 calc R . .
C23 C 0.8383(3) 1.0864(3) 0.90700(16) 0.0534(8) Uani 1 1 d U . .
H23 H 0.8851 1.0255 0.9013 0.064 Uiso 1 1 calc R . .
C12 C 0.3632(3) 0.4082(3) 0.6803(2) 0.0643(9) Uani 1 1 d U . .
C26 C 0.8628(3) 1.3411(3) 1.00830(17) 0.0630(10) Uani 1 1 d U . .
H26 H 0.8165 1.4022 1.0143 0.076 Uiso 1 1 calc R . .
C25 C 0.8202(3) 1.2649(3) 0.96218(17) 0.0568(9) Uani 1 1 d U . .
C15 C 0.4025(3) 0.7033(3) 0.72939(18) 0.0615(9) Uani 1 1 d U . .
H15 H 0.3452 0.7456 0.7491 0.074 Uiso 1 1 calc R . .
C30 C 0.9448(4) 1.5014(3) 1.1053(2) 0.0748(11) Uani 1 1 d U . .
H30A H 0.9092 1.5278 1.0621 0.090 Uiso 1 1 calc R . .
H30B H 1.0001 1.5559 1.1244 0.090 Uiso 1 1 calc R . .
C13 C 0.2928(4) 0.4188(3) 0.6199(2) 0.0686(9) Uani 1 1 d U . .
H13 H 0.2742 0.3578 0.5943 0.082 Uiso 1 1 calc R . .
C28 C 1.0443(3) 1.2359(3) 1.03432(18) 0.0644(10) Uani 1 1 d U . .
H28 H 1.1196 1.2257 1.0580 0.077 Uiso 1 1 calc R . .
C8 C 0.4636(3) 0.4879(3) 0.7831(2) 0.0685(9) Uani 1 1 d U . .
H8 H 0.4838 0.5475 0.8097 0.082 Uiso 1 1 calc R . .
N3 N 0.4508(4) 0.4998(4) 0.9955(4) 0.126(2) Uani 1 1 d . . .
C2 C 0.1732(4) 0.5274(4) 0.5341(2) 0.0754(10) Uani 1 1 d U . .
H2 H 0.1537 0.4668 0.5082 0.090 Uiso 1 1 calc R . .
C5 C 0.2337(4) 0.7103(3) 0.60842(19) 0.0718(10) Uani 1 1 d U . .
H5 H 0.2540 0.7731 0.6318 0.086 Uiso 1 1 calc R . .
C11 C 0.4033(4) 0.3070(3) 0.7070(2) 0.0764(10) Uani 1 1 d U . .
H11 H 0.3840 0.2455 0.6820 0.092 Uiso 1 1 calc R . .
C9 C 0.4984(4) 0.3906(4) 0.8061(2) 0.0782(11) Uani 1 1 d U . .
H9 H 0.5429 0.3836 0.8477 0.094 Uiso 1 1 calc R . .
C10 C 0.4670(4) 0.2978(3) 0.7663(2) 0.0816(11) Uani 1 1 d U . .
H10 H 0.4914 0.2305 0.7821 0.098 Uiso 1 1 calc R . .
C32 C 1.1216(4) 1.3831(4) 1.1422(2) 0.0808(11) Uani 1 1 d U . .
H32A H 1.1090 1.4191 1.1846 0.097 Uiso 1 1 calc R . .
H32B H 1.1275 1.3069 1.1513 0.097 Uiso 1 1 calc R . .
C4 C 0.1595(4) 0.7155(4) 0.5505(2) 0.0838(11) Uani 1 1 d U . .
H4 H 0.1277 0.7810 0.5355 0.101 Uiso 1 1 calc R . .
C3 C 0.1305(4) 0.6211(4) 0.5128(2) 0.0837(11) Uani 1 1 d U . .
H3 H 0.0808 0.6253 0.4726 0.100 Uiso 1 1 calc R . .
C33 C 1.2360(5) 1.4202(4) 1.1172(3) 0.1147(17) Uani 1 1 d U . .
H33A H 1.2472 1.3872 1.0742 0.172 Uiso 1 1 calc R . .
H33B H 1.3025 1.4012 1.1491 0.172 Uiso 1 1 calc R . .
H33C H 1.2333 1.4965 1.1117 0.172 Uiso 1 1 calc R . .
C31 C 0.8457(4) 1.4849(3) 1.1519(2) 0.0841(13) Uani 1 1 d U . .
H31A H 0.7866 1.4358 1.1316 0.126 Uiso 1 1 calc R . .
H31B H 0.8070 1.5521 1.1599 0.126 Uiso 1 1 calc R . .
H31C H 0.8797 1.4561 1.1943 0.126 Uiso 1 1 calc R . .
C34 C 0.4484(3) 0.6743(3) 0.92699(16) 0.0548(9) Uani 1 1 d DU . .
H34A H 0.4343 0.7362 0.9542 0.082 Uiso 1 1 calc R . .
H34B H 0.3896 0.6724 0.8886 0.082 Uiso 1 1 calc R . .
H34C H 0.5290 0.6778 0.9114 0.082 Uiso 1 1 calc R . .
C35 C 0.4349(9) 0.5620(7) 0.9744(5) 0.171(3) Uani 1 1 d DU . .

loop_
_atom_site_aniso_label
_atom_site_aniso_U_11
_atom_site_aniso_U_22
_atom_site_aniso_U_33
_atom_site_aniso_U_23
_atom_site_aniso_U_13
_atom_site_aniso_U_12
N1 0.0564(19) 0.0544(18) 0.0471(15) -0.0069(13) -0.0022(13) -0.0102(14)
C24 0.0537(19) 0.0536(19) 0.0463(16) -0.0030(15) 0.0028(15) -0.0093(15)
C17 0.0486(18) 0.0528(17) 0.0509(16) -0.0126(14) 0.0044(14) -0.0048(14)
C20 0.0479(18) 0.0540(18) 0.0412(15) -0.0041(14) 0.0000(13) -0.0073(15)
C18 0.0442(17) 0.0572(19) 0.0525(17) -0.0098(15) 0.0008(14) -0.0033(15)
C19 0.0505(18) 0.0559(19) 0.0486(16) -0.0097(15) 0.0008(14) 0.0010(15)
C27 0.065(2) 0.059(2) 0.0563(18) -0.0058(16) -0.0013(16) -0.0156(17)
C14 0.0499(17) 0.0599(17) 0.0628(17) -0.0199(15) 0.0103(14) -0.0101(15)
O1 0.092(2) 0.0675(19) 0.092(2) -0.0235(15) -0.0474(16) 0.0177(15)
C7 0.0469(17) 0.0603(19) 0.0715(19) -0.0160(16) 0.0159(15) -0.0059(15)
C22 0.055(2) 0.066(2) 0.0658(19) -0.0227(17) 0.0108(16) -0.0044(16)
C16 0.0514(17) 0.0576(18) 0.0637(17) -0.0193(15) 0.0074(15) -0.0057(15)
N2 0.073(2) 0.075(2) 0.069(2) -0.0211(17) -0.0146(17) -0.0127(18)
C6 0.0526(18) 0.0648(19) 0.0626(18) -0.0164(16) 0.0119(15) -0.0105(15)
C1 0.0518(18) 0.072(2) 0.0651(18) -0.0216(17) 0.0139(15) -0.0163(16)
C21 0.0497(19) 0.066(2) 0.0635(19) -0.0188(17) 0.0084(16) -0.0117(16)
C29 0.0539(19) 0.065(2) 0.0630(19) -0.0106(17) 0.0055(16) -0.0054(16)
C23 0.0563(19) 0.0549(18) 0.0497(16) -0.0060(15) 0.0081(15) -0.0087(15)
C12 0.0551(19) 0.0618(19) 0.079(2) -0.0189(17) 0.0229(16) -0.0073(16)
C26 0.073(2) 0.0539(19) 0.0594(19) -0.0071(16) -0.0110(17) -0.0031(17)
C25 0.062(2) 0.0521(19) 0.0542(17) -0.0019(15) -0.0080(16) -0.0062(16)
C15 0.0546(17) 0.0616(18) 0.0685(17) -0.0210(15) 0.0066(15) -0.0049(15)
C30 0.088(3) 0.055(2) 0.079(2) -0.0147(18) -0.006(2) -0.019(2)
C13 0.0623(19) 0.068(2) 0.078(2) -0.0280(17) 0.0205(17) -0.0149(17)
C28 0.0518(19) 0.074(2) 0.066(2) -0.0130(18) -0.0025(16) -0.0098(18)
C8 0.0587(19) 0.069(2) 0.078(2) -0.0081(17) 0.0096(17) -0.0027(16)
N3 0.072(3) 0.088(3) 0.219(6) 0.051(3) 0.008(4) 0.034(3)
C2 0.066(2) 0.088(2) 0.073(2) -0.0293(19) 0.0110(18) -0.0191(19)
C5 0.072(2) 0.075(2) 0.0681(19) -0.0170(17) 0.0040(17) -0.0105(18)
C11 0.074(2) 0.060(2) 0.098(2) -0.016(2) 0.025(2) -0.0066(18)
C9 0.069(2) 0.079(2) 0.088(2) -0.001(2) 0.0157(19) 0.0014(19)
C10 0.076(2) 0.066(2) 0.106(3) 0.006(2) 0.027(2) 0.0021(19)
C32 0.081(3) 0.080(2) 0.081(2) -0.014(2) -0.003(2) -0.022(2)
C4 0.081(2) 0.092(3) 0.077(2) -0.005(2) -0.001(2) -0.003(2)
C3 0.077(2) 0.107(3) 0.067(2) -0.015(2) 0.0012(19) -0.013(2)
C33 0.095(4) 0.124(4) 0.123(4) 0.001(3) -0.005(3) -0.029(3)
C31 0.101(3) 0.061(3) 0.089(3) -0.012(2) 0.000(3) 0.001(2)
C34 0.053(2) 0.065(2) 0.0445(17) -0.0202(16) -0.0110(15) 0.0031(17)
C35 0.154(5) 0.181(6) 0.177(6) -0.005(5) -0.002(5) 0.008(5)

loop_
_atom_type_symbol
_atom_type_description
_atom_type_scat_dispersion_real
_atom_type_scat_dispersion_imag
_atom_type_scat_source
C C 0.0033 0.0016 'International Tables Vol C Tables 4.2.6.8 and 6.1.1.4'
H H 0.0000 0.0000 'International Tables Vol C Tables 4.2.6.8 and 6.1.1.4'
N N 0.0061 0.0033 'International Tables Vol C Tables 4.2.6.8 and 6.1.1.4'
O O 0.0106 0.0060 'International Tables Vol C Tables 4.2.6.8 and 6.1.1.4'

loop_
_geom_angle_atom_site_label_1
_geom_angle_atom_site_label_2
_geom_angle_atom_site_label_3
_geom_angle
_geom_angle_site_symmetry_1
_geom_angle_site_symmetry_3
C23 N1 C20 120.4(3) . .
C29 C24 C25 116.5(3) . .
C29 C24 C23 121.7(3) . .
C25 C24 C23 121.7(3) . .
C18 C17 C22 116.7(3) . .
C18 C17 C16 123.5(3) . .
C22 C17 C16 119.8(3) . .
C19 C20 C21 118.2(3) . .
C19 C20 N1 117.3(3) . .
C21 C20 N1 124.5(3) . .
C19 C18 C17 121.8(3) . .
C19 C18 H18 119.1 . .
C17 C18 H18 119.1 . .
C18 C19 C20 120.8(3) . .
C18 C19 H19 119.6 . .
C20 C19 H19 119.6 . .
N2 C27 C26 121.0(4) . .
N2 C27 C28 121.4(3) . .
C26 C27 C28 117.5(3) . .
C7 C14 C6 120.7(3) . .
C7 C14 C15 120.7(3) . .
C6 C14 C15 118.6(3) . .
C25 O1 H1 109.5 . .
C14 C7 C8 123.3(3) . .
C14 C7 C12 119.0(4) . .
C8 C7 C12 117.6(4) . .
C21 C22 C17 122.6(3) . .
C21 C22 H22 118.7 . .
C17 C22 H22 118.7 . .
C15 C16 C17 129.2(3) . .
C15 C16 H16 115.4 . .
C17 C16 H16 115.4 . .
C27 N2 C30 121.8(3) . .
C27 N2 C32 121.7(3) . .
C30 N2 C32 115.8(3) . .
C5 C6 C14 123.5(3) . .
C5 C6 C1 117.3(3) . .
C14 C6 C1 119.2(4) . .
C13 C1 C2 123.0(4) . .
C13 C1 C6 118.7(4) . .
C2 C1 C6 118.3(4) . .
C22 C21 C20 119.9(3) . .
C22 C21 H21 120.1 . .
C20 C21 H21 120.1 . .
C28 C29 C24 122.8(4) . .
C28 C29 H29 118.6 . .
C24 C29 H29 118.6 . .
N1 C23 C24 121.8(3) . .
N1 C23 H23 119.1 . .
C24 C23 H23 119.1 . .
C13 C12 C11 122.9(4) . .
C13 C12 C7 119.3(4) . .
C11 C12 C7 117.8(4) . .
C25 C26 C27 121.4(4) . .
C25 C26 H26 119.3 . .
C27 C26 H26 119.3 . .
O1 C25 C26 118.4(3) . .
O1 C25 C24 120.1(3) . .
C26 C25 C24 121.5(3) . .
C16 C15 C14 124.3(3) . .
C16 C15 H15 117.9 . .
C14 C15 H15 117.9 . .
N2 C30 C31 113.6(3) . .
N2 C30 H30A 108.9 . .
C31 C30 H30A 108.9 . .
N2 C30 H30B 108.9 . .
C31 C30 H30B 108.9 . .
H30A C30 H30B 107.7 . .
C12 C13 C1 122.9(3) . .
C12 C13 H13 118.6 . .
C1 C13 H13 118.6 . .
C29 C28 C27 120.3(3) . .
C29 C28 H28 119.9 . .
C27 C28 H28 119.9 . .
C9 C8 C7 122.2(4) . .
C9 C8 H8 118.9 . .
C7 C8 H8 118.9 . .
C35 N3 N3 103.4(12) . 3_667
C35 N3 C35 137.3(8) . 3_667
N3 N3 C35 33.9(5) 3_667 3_667
C3 C2 C1 121.9(4) . .
C3 C2 H2 119.1 . .
C1 C2 H2 119.1 . .
C4 C5 C6 121.8(4) . .
C4 C5 H5 119.1 . .
C6 C5 H5 119.1 . .
C10 C11 C12 122.2(4) . .
C10 C11 H11 118.9 . .
C12 C11 H11 118.9 . .
C8 C9 C10 119.8(4) . .
C8 C9 H9 120.1 . .
C10 C9 H9 120.1 . .
C11 C10 C9 120.4(4) . .
C11 C10 H10 119.8 . .
C9 C10 H10 119.8 . .
C33 C32 N2 112.5(4) . .
C33 C32 H32A 109.1 . .
N2 C32 H32A 109.1 . .
C33 C32 H32B 109.1 . .
N2 C32 H32B 109.1 . .
H32A C32 H32B 107.8 . .
C5 C4 C3 120.1(4) . .
C5 C4 H4 120.0 . .
C3 C4 H4 120.0 . .
C2 C3 C4 120.6(4) . .
C2 C3 H3 119.7 . .
C4 C3 H3 119.7 . .
C32 C33 H33A 109.5 . .
C32 C33 H33B 109.5 . .
H33A C33 H33B 109.5 . .
C32 C33 H33C 109.5 . .
H33A C33 H33C 109.5 . .
H33B C33 H33C 109.5 . .
C30 C31 H31A 109.5 . .
C30 C31 H31B 109.5 . .
H31A C31 H31B 109.5 . .
C30 C31 H31C 109.5 . .
H31A C31 H31C 109.5 . .
H31B C31 H31C 109.5 . .
C35 C34 H34A 109.5 . .
C35 C34 H34B 109.5 . .
H34A C34 H34B 109.5 . .
C35 C34 H34C 109.5 . .
H34A C34 H34C 109.5 . .
H34B C34 H34C 109.5 . .
N3 C35 N3 42.7(8) . 3_667
N3 C35 C34 162.5(12) . .
N3 C35 C34 121.3(6) 3_667 .

loop_
_geom_bond_atom_site_label_1
_geom_bond_atom_site_label_2
_geom_bond_distance
_geom_bond_site_symmetry_2
N1 C23 1.286(4) .
N1 C20 1.420(4) .
C24 C29 1.404(5) .
C24 C25 1.412(5) .
C24 C23 1.447(4) .
C17 C18 1.382(4) .
C17 C22 1.393(5) .
C17 C16 1.468(4) .
C20 C19 1.388(5) .
C20 C21 1.395(5) .
C18 C19 1.378(4) .
C18 H18 0.9300 .
C19 H19 0.9300 .
C27 N2 1.366(4) .
C27 C26 1.406(5) .
C27 C28 1.417(5) .
C14 C7 1.404(5) .
C14 C6 1.418(5) .
C14 C15 1.491(5) .
O1 C25 1.351(4) .
O1 H1 0.8200 .
C7 C8 1.419(6) .
C7 C12 1.444(5) .
C22 C21 1.371(5) .
C22 H22 0.9300 .
C16 C15 1.300(5) .
C16 H16 0.9300 .
N2 C30 1.480(5) .
N2 C32 1.483(5) .
C6 C5 1.415(5) .
C6 C1 1.445(5) .
C1 C13 1.385(5) .
C1 C2 1.429(6) .
C21 H21 0.9300 .
C29 C28 1.370(5) .
C29 H29 0.9300 .
C23 H23 0.9300 .
C12 C13 1.380(5) .
C12 C11 1.428(5) .
C26 C25 1.376(5) .
C26 H26 0.9300 .
C15 H15 0.9300 .
C30 C31 1.492(6) .
C30 H30A 0.9700 .
C30 H30B 0.9700 .
C13 H13 0.9300 .
C28 H28 0.9300 .
C8 C9 1.344(5) .
C8 H8 0.9300 .
N3 C35 0.893(9) .
N3 N3 1.085(9) 3_667
N3 C35 1.557(10) 3_667
C2 C3 1.319(6) .
C2 H2 0.9300 .
C5 C4 1.357(5) .
C5 H5 0.9300 .
C11 C10 1.324(6) .
C11 H11 0.9300 .
C9 C10 1.429(6) .
C9 H9 0.9300 .
C10 H10 0.9300 .
C32 C33 1.460(7) .
C32 H32A 0.9700 .
C32 H32B 0.9700 .
C4 C3 1.420(6) .
C4 H4 0.9300 .
C3 H3 0.9300 .
C33 H33A 0.9600 .
C33 H33B 0.9600 .
C33 H33C 0.9600 .
C31 H31A 0.9600 .
C31 H31B 0.9600 .
C31 H31C 0.9600 .
C34 C35 1.699(9) .
C34 H34A 0.9600 .
C34 H34B 0.9600 .
C34 H34C 0.9600 .
C35 N3 1.557(10) 3_667

loop_
_geom_torsion_atom_site_label_1
_geom_torsion_atom_site_label_2
_geom_torsion_atom_site_label_3
_geom_torsion_atom_site_label_4
_geom_torsion
_geom_torsion_site_symmetry_1
_geom_torsion_site_symmetry_2
_geom_torsion_site_symmetry_3
_geom_torsion_site_symmetry_4
C23 N1 C20 C19 145.6(3) . . . .
C23 N1 C20 C21 -34.8(5) . . . .
C22 C17 C18 C19 -1.9(5) . . . .
C16 C17 C18 C19 178.4(3) . . . .
C17 C18 C19 C20 -1.1(5) . . . .
C21 C20 C19 C18 3.1(5) . . . .
N1 C20 C19 C18 -177.2(3) . . . .
C6 C14 C7 C8 -172.7(3) . . . .
C15 C14 C7 C8 8.8(6) . . . .
C6 C14 C7 C12 4.8(5) . . . .
C15 C14 C7 C12 -173.7(3) . . . .
C18 C17 C22 C21 3.0(5) . . . .
C16 C17 C22 C21 -177.3(3) . . . .
C18 C17 C16 C15 -0.2(6) . . . .
C22 C17 C16 C15 -179.9(4) . . . .
C26 C27 N2 C30 -1.0(6) . . . .
C28 C27 N2 C30 178.7(4) . . . .
C26 C27 N2 C32 169.2(4) . . . .
C28 C27 N2 C32 -11.1(6) . . . .
C7 C14 C6 C5 176.1(3) . . . .
C15 C14 C6 C5 -5.4(5) . . . .
C7 C14 C6 C1 -5.0(5) . . . .
C15 C14 C6 C1 173.5(3) . . . .
C5 C6 C1 C13 -179.6(3) . . . .
C14 C6 C1 C13 1.4(5) . . . .
C5 C6 C1 C2 1.1(5) . . . .
C14 C6 C1 C2 -177.9(3) . . . .
C17 C22 C21 C20 -1.1(6) . . . .
C19 C20 C21 C22 -2.0(5) . . . .
N1 C20 C21 C22 178.3(3) . . . .
C25 C24 C29 C28 1.9(5) . . . .
C23 C24 C29 C28 -173.8(3) . . . .
C20 N1 C23 C24 -174.6(3) . . . .
C29 C24 C23 N1 176.4(3) . . . .
C25 C24 C23 N1 0.9(5) . . . .
C14 C7 C12 C13 -1.2(5) . . . .
C8 C7 C12 C13 176.5(3) . . . .
C14 C7 C12 C11 179.8(3) . . . .
C8 C7 C12 C11 -2.5(5) . . . .
N2 C27 C26 C25 -178.5(3) . . . .
C28 C27 C26 C25 1.8(6) . . . .
C27 C26 C25 O1 178.4(3) . . . .
C27 C26 C25 C24 -0.5(6) . . . .
C29 C24 C25 O1 179.8(3) . . . .
C23 C24 C25 O1 -4.5(5) . . . .
C29 C24 C25 C26 -1.3(5) . . . .
C23 C24 C25 C26 174.4(3) . . . .
C17 C16 C15 C14 -177.9(3) . . . .
C7 C14 C15 C16 65.5(5) . . . .
C6 C14 C15 C16 -113.0(4) . . . .
C27 N2 C30 C31 82.3(5) . . . .
C32 N2 C30 C31 -88.5(4) . . . .
C11 C12 C13 C1 176.5(4) . . . .
C7 C12 C13 C1 -2.5(6) . . . .
C2 C1 C13 C12 -178.4(4) . . . .
C6 C1 C13 C12 2.3(6) . . . .
C24 C29 C28 C27 -0.6(6) . . . .
N2 C27 C28 C29 179.0(3) . . . .
C26 C27 C28 C29 -1.3(6) . . . .
C14 C7 C8 C9 179.8(4) . . . .
C12 C7 C8 C9 2.2(6) . . . .
C13 C1 C2 C3 178.8(4) . . . .
C6 C1 C2 C3 -1.9(6) . . . .
C14 C6 C5 C4 179.8(4) . . . .
C1 C6 C5 C4 0.8(6) . . . .
C13 C12 C11 C10 -177.4(4) . . . .
C7 C12 C11 C10 1.5(6) . . . .
C7 C8 C9 C10 -0.8(6) . . . .
C12 C11 C10 C9 -0.1(6) . . . .
C8 C9 C10 C11 -0.3(6) . . . .
C27 N2 C32 C33 92.4(5) . . . .
C30 N2 C32 C33 -96.9(5) . . . .
C6 C5 C4 C3 -2.0(7) . . . .
C1 C2 C3 C4 0.8(7) . . . .
C5 C4 C3 C2 1.2(7) . . . .
C35 N3 C35 N3 0.000(3) 3_667 . . 3_667
N3 N3 C35 C34 27(5) 3_667 . . .
C35 N3 C35 C34 27(5) 3_667 . . .
